data_4319359
loop_
_publ_author_name
'Guillaume Rombaut'
'Marc Verelst'
'St\'ephane Golhen'
'Lahc\`ene Ouahab'
'Corine Mathoni\`ere'
'Olivier Kahn'

_publ_section_title
;
 Structural and Photomagnetic Studies of Two Compounds in the System
 Cu2+/Mo(CN)84-: From Trinuclear Molecule to Infinite Network
;
_journal_name_full 'Inorganic Chemistry'
_journal_page_first 1151
_journal_page_last 1159
_journal_paper_doi 10.1021/ic0008722
_journal_volume 40
_journal_year 2001
_chemical_formula_sum 'C49 H46 Cu2 Mo N16 O6'
_chemical_formula_weight 1178.04
_chemical_name_systematic
; 
 ? 
;
_space_group_IT_number 2
_symmetry_cell_setting triclinic
_symmetry_space_group_name_Hall '-P 1'
_symmetry_space_group_name_H-M 'P -1'
_atom_sites_solution_hydrogens geom
_atom_sites_solution_primary direct
_atom_sites_solution_secondary difmap
_audit_creation_method SHELXL-97
_cell_angle_alpha 81.799(2)
_cell_angle_beta 79.787(2)
_cell_angle_gamma 62.873(2)
_cell_formula_units_Z 2
_cell_length_a 11.3006(4)
_cell_length_b 12.0886(5)
_cell_length_c 22.9589(9)
_cell_measurement_reflns_used 92411
_cell_measurement_temperature 293(2)
_cell_measurement_theta_max 30.034
_cell_measurement_theta_min 0.998
_cell_volume 2740.30(19)
_computing_cell_refinement 'HKL Scalepack (Otwinowski & Minor 1997)'
_computing_data_reduction 'HKL Denzo and Scalepack (Otwinowski & Minor 1997)'
_computing_structure_refinement 'SHELXL-97 (Sheldrick, 1997)'
_computing_structure_solution 'SHELXS-97 (Sheldrick, 1990)'
_diffrn_ambient_temperature 293(2)
_diffrn_measured_fraction_theta_full 0.963
_diffrn_measured_fraction_theta_max 0.963
_diffrn_measurement_device_type 'Kappa CCD'
_diffrn_measurement_method CCD
_diffrn_radiation_monochromator graphite
_diffrn_radiation_source 'fine-focus sealed tube'
_diffrn_radiation_type MoK\a
_diffrn_radiation_wavelength 0.71073
_diffrn_reflns_av_R_equivalents 0.0358
_diffrn_reflns_av_sigmaI/netI 0.0818
_diffrn_reflns_limit_h_max 15
_diffrn_reflns_limit_h_min -15
_diffrn_reflns_limit_k_max 14
_diffrn_reflns_limit_k_min -17
_diffrn_reflns_limit_l_max 23
_diffrn_reflns_limit_l_min -32
_diffrn_reflns_number 21078
_diffrn_reflns_theta_full 30.09
_diffrn_reflns_theta_max 30.09
_diffrn_reflns_theta_min 1.81
_exptl_absorpt_coefficient_mu 1.055
_exptl_absorpt_correction_type none
_exptl_crystal_density_diffrn 1.428
_exptl_crystal_density_method 'not measured'
_exptl_crystal_F_000 1200
_refine_diff_density_max 1.508
_refine_diff_density_min -0.979
_refine_diff_density_rms 0.155
_refine_ls_extinction_method none
_refine_ls_goodness_of_fit_ref 1.071
_refine_ls_hydrogen_treatment mixed
_refine_ls_matrix_type full
_refine_ls_number_parameters 667
_refine_ls_number_reflns 15533
_refine_ls_number_restraints 0
_refine_ls_restrained_S_all 1.071
_refine_ls_R_factor_all 0.1315
_refine_ls_R_factor_gt 0.0788
_refine_ls_shift/su_max 0.007
_refine_ls_shift/su_mean 0.000
_refine_ls_structure_factor_coef Fsqd
_refine_ls_weighting_details 'w=1/[\s^2^(Fo^2^)+(0.1172P)^2^+4.7728P] where P=(Fo^2^+2Fc^2^)/3'
_refine_ls_weighting_scheme calc
_refine_ls_wR_factor_gt 0.2055
_refine_ls_wR_factor_ref 0.2388
_reflns_number_gt 9839
_reflns_number_total 15533
_reflns_threshold_expression >2sigma(I)
_cod_data_source_file ic0008722.cif
_cod_data_source_block cumocn8
_cod_depositor_comments
;
The following automatic conversions were performed:

'_symmetry_cell_setting' value 'Triclinic' changed to 'triclinic'
according to the built-in table from CIF Core dictionary named
'cif_core.dic' version 2.4.1 from
2010-06-29.

'_exptl_absorpt_correction_type' value 'None' changed to
'none' according to the built-in table from CIF Core dictionary named
'cif_core.dic' version 2.4.1 from 2010-06-29.

Automatic conversion script
Id: cif_fix_values 1646 2011-03-28 12:23:43Z adriana 

The following automatic conversions were performed:

'_refine_ls_weighting_scheme' value 'calc
w=1/[\s^2^(Fo^2^)+(0.1172P)^2^+4.7728P] where P=(Fo^2^+2Fc^2^)/3' was
changed to 'calc'. New tag '_refine_ls_weighting_details' was
created. The value of the new tag was set to
'w=1/[\s^2^(Fo^2^)+(0.1172P)^2^+4.7728P] where P=(Fo^2^+2Fc^2^)/3'.

Automatic conversion script
Id: cif_fix_values 3143 2015-03-26 13:38:13Z robertas 
;
_cod_original_cell_volume 2740.31(18)
_cod_database_code 4319359

loop_
_symmetry_equiv_pos_as_xyz
'x, y, z'
'-x, -y, -z'

loop_
_atom_site_label
_atom_site_type_symbol
_atom_site_fract_x
_atom_site_fract_y
_atom_site_fract_z
_atom_site_U_iso_or_equiv
_atom_site_adp_type
_atom_site_occupancy
_atom_site_calc_flag
_atom_site_refinement_flags
_atom_site_disorder_assembly
_atom_site_disorder_group
Mo1 Mo 0.06136(4) 0.77335(4) 0.250630(18) 0.03124(13) Uani 1 d . . .
Cu1 Cu -0.14585(6) 0.51899(6) 0.39340(3) 0.03514(17) Uani 1 d . . .
Cu2 Cu -0.07883(7) 1.19829(6) 0.12331(3) 0.04250(19) Uani 1 d . . .
N1 N -0.3000(4) 0.6374(4) 0.3507(2) 0.0380(10) Uani 1 d . . .
N2 N -0.1776(5) 0.3914(4) 0.3490(2) 0.0416(10) Uani 1 d . . .
C1 C -0.3514(6) 0.7599(5) 0.3523(3) 0.0452(13) Uani 1 d . . .
H1 H -0.3110 0.7928 0.3721 0.054 Uiso 1 calc R . .
C2 C -0.4632(6) 0.8403(6) 0.3254(3) 0.0492(14) Uani 1 d . . .
H2 H -0.4987 0.9260 0.3276 0.059 Uiso 1 calc R . .
C3 C -0.5206(6) 0.7909(7) 0.2955(3) 0.0584(17) Uani 1 d . . .
H3 H -0.5958 0.8432 0.2770 0.070 Uiso 1 calc R . .
C4 C -0.4671(5) 0.6643(6) 0.2929(3) 0.0475(14) Uani 1 d . . .
H4 H -0.5058 0.6303 0.2727 0.057 Uiso 1 calc R . .
C5 C -0.3549(5) 0.5874(6) 0.3206(2) 0.0412(12) Uani 1 d . . .
C6 C -0.2839(5) 0.4489(5) 0.3195(2) 0.0408(12) Uani 1 d . . .
C7 C -0.3234(6) 0.3818(6) 0.2898(3) 0.0518(15) Uani 1 d . . .
H7 H -0.3983 0.4221 0.2697 0.062 Uiso 1 calc R . .
C8 C -0.2489(7) 0.2525(7) 0.2907(3) 0.0622(19) Uani 1 d . . .
H8 H -0.2747 0.2055 0.2718 0.075 Uiso 1 calc R . .
C9 C -0.1398(7) 0.1965(7) 0.3190(3) 0.0607(17) Uani 1 d . . .
H9 H -0.0869 0.1109 0.3187 0.073 Uiso 1 calc R . .
C10 C -0.1076(6) 0.2699(5) 0.3489(3) 0.0501(14) Uani 1 d . . .
H10 H -0.0337 0.2312 0.3697 0.060 Uiso 1 calc R . .
N3 N -0.2610(4) 0.5288(4) 0.4736(2) 0.0401(10) Uani 1 d . . .
N4 N -0.0060(4) 0.3967(4) 0.44181(19) 0.0378(10) Uani 1 d . . .
C11 C -0.3926(6) 0.6021(6) 0.4876(3) 0.0497(14) Uani 1 d . . .
H11 H -0.4405 0.6566 0.4581 0.060 Uiso 1 calc R . .
C12 C -0.4597(6) 0.6002(6) 0.5438(3) 0.0561(16) Uani 1 d . . .
H12 H -0.5505 0.6530 0.5521 0.067 Uiso 1 calc R . .
C13 C -0.3894(7) 0.5184(7) 0.5876(3) 0.0629(19) Uani 1 d . . .
H13 H -0.4322 0.5156 0.6259 0.075 Uiso 1 calc R . .
C14 C -0.2559(6) 0.4413(7) 0.5740(3) 0.0556(16) Uani 1 d . . .
H14 H -0.2075 0.3855 0.6032 0.067 Uiso 1 calc R . .
C15 C -0.1927(5) 0.4466(5) 0.5165(2) 0.0378(11) Uani 1 d . . .
C16 C -0.0487(5) 0.3692(5) 0.4975(2) 0.0382(11) Uani 1 d . . .
C17 C 0.0375(6) 0.2764(6) 0.5335(3) 0.0478(14) Uani 1 d . . .
H17 H 0.0062 0.2582 0.5722 0.057 Uiso 1 calc R . .
C18 C 0.1711(6) 0.2111(6) 0.5112(3) 0.0544(16) Uani 1 d . . .
H18 H 0.2300 0.1477 0.5347 0.065 Uiso 1 calc R . .
C19 C 0.2162(6) 0.2402(6) 0.4544(3) 0.0568(16) Uani 1 d . . .
H19 H 0.3060 0.1985 0.4390 0.068 Uiso 1 calc R . .
C20 C 0.1239(6) 0.3341(6) 0.4201(3) 0.0461(13) Uani 1 d . . .
H20 H 0.1530 0.3538 0.3814 0.055 Uiso 1 calc R . .
N5 N -0.1699(5) 1.1669(5) 0.0652(2) 0.0466(11) Uani 1 d . . .
N6 N 0.0603(5) 1.1783(5) 0.0465(2) 0.0484(12) Uani 1 d . . .
C21 C -0.2844(7) 1.1577(6) 0.0794(3) 0.0584(17) Uani 1 d . . .
H21 H -0.3218 1.1604 0.1190 0.070 Uiso 1 calc R . .
C22 C -0.3490(8) 1.1445(8) 0.0382(4) 0.071(2) Uani 1 d . . .
H22 H -0.4279 1.1361 0.0493 0.085 Uiso 1 calc R . .
C23 C -0.2946(8) 1.1440(7) -0.0206(3) 0.068(2) Uani 1 d . . .
H23 H -0.3390 1.1394 -0.0500 0.082 Uiso 1 calc R . .
C24 C -0.1765(8) 1.1500(6) -0.0353(3) 0.0569(17) Uani 1 d . . .
H24 H -0.1376 1.1461 -0.0746 0.068 Uiso 1 calc R . .
C25 C -0.1132(6) 1.1621(5) 0.0081(2) 0.0455(14) Uani 1 d . . .
C26 C 0.0174(6) 1.1668(5) -0.0024(2) 0.0460(13) Uani 1 d . . .
C27 C 0.0926(7) 1.1598(6) -0.0577(3) 0.0577(17) Uani 1 d . . .
H27 H 0.0604 1.1544 -0.0912 0.069 Uiso 1 calc R . .
C28 C 0.2151(8) 1.1610(8) -0.0627(3) 0.069(2) Uani 1 d . . .
H28 H 0.2662 1.1561 -0.0996 0.082 Uiso 1 calc R . .
C29 C 0.2611(9) 1.1693(9) -0.0140(4) 0.080(2) Uani 1 d . . .
H29 H 0.3443 1.1687 -0.0163 0.095 Uiso 1 calc R . .
C30 C 0.1777(8) 1.1788(7) 0.0408(3) 0.0611(17) Uani 1 d . . .
H30 H 0.2077 1.1859 0.0746 0.073 Uiso 1 calc R . .
N7 N -0.2143(6) 1.3826(5) 0.1314(2) 0.0554(13) Uani 1 d . . .
N8 N 0.0126(5) 1.2476(5) 0.1738(2) 0.0451(11) Uani 1 d . . .
C31 C -0.3359(9) 1.4438(7) 0.1132(4) 0.077(2) Uani 1 d . . .
H31 H -0.3690 1.4001 0.0961 0.092 Uiso 1 calc R . .
C32 C -0.4139(11) 1.5706(8) 0.1192(5) 0.100(3) Uani 1 d . . .
H32 H -0.4994 1.6101 0.1077 0.120 Uiso 1 calc R . .
C33 C -0.3644(10) 1.6364(7) 0.1419(4) 0.089(3) Uani 1 d . . .
H33 H -0.4127 1.7223 0.1436 0.106 Uiso 1 calc R . .
C34 C -0.2446(9) 1.5751(6) 0.1620(3) 0.070(2) Uani 1 d . . .
H34 H -0.2112 1.6185 0.1792 0.085 Uiso 1 calc R . .
C35 C -0.1696(7) 1.4471(5) 0.1572(3) 0.0539(16) Uani 1 d . . .
C36 C -0.0415(7) 1.3710(6) 0.1812(3) 0.0474(14) Uani 1 d . . .
C37 C 0.0175(8) 1.4173(7) 0.2116(3) 0.0610(18) Uani 1 d . . .
H37 H -0.0214 1.5020 0.2172 0.073 Uiso 1 calc R . .
C38 C 0.1343(9) 1.3380(9) 0.2335(4) 0.075(2) Uani 1 d . . .
H38 H 0.1771 1.3698 0.2526 0.089 Uiso 1 calc R . .
C39 C 0.1901(8) 1.2115(8) 0.2279(3) 0.0660(19) Uani 1 d . . .
H39 H 0.2679 1.1564 0.2441 0.079 Uiso 1 calc R . .
C40 C 0.1240(7) 1.1704(7) 0.1969(3) 0.0560(16) Uani 1 d . . .
H40 H 0.1593 1.0856 0.1922 0.067 Uiso 1 calc R . .
N9 N -0.0269(4) 0.5816(4) 0.3427(2) 0.0394(10) Uani 1 d . . .
N10 N -0.0565(5) 1.0460(4) 0.1744(2) 0.0437(11) Uani 1 d . . .
C41 C 0.0097(5) 0.6448(5) 0.3102(2) 0.0342(10) Uani 1 d . . .
C42 C -0.0174(5) 0.9519(5) 0.2018(2) 0.0369(11) Uani 1 d . . .
N11 N 0.3063(5) 0.8353(5) 0.1753(3) 0.0582(14) Uani 1 d . . .
C43 C 0.2237(5) 0.8095(5) 0.2019(3) 0.0424(12) Uani 1 d . . .
N12 N -0.1955(5) 0.9443(5) 0.3452(2) 0.0511(12) Uani 1 d . . .
C44 C -0.1059(5) 0.8871(5) 0.3117(2) 0.0369(11) Uani 1 d . . .
N13 N 0.1415(7) 0.6162(6) 0.1329(3) 0.0691(17) Uani 1 d . . .
C45 C 0.1118(6) 0.6717(5) 0.1731(2) 0.0438(13) Uani 1 d . . .
N14 N 0.3382(5) 0.5132(5) 0.2725(2) 0.0539(13) Uani 1 d . . .
C46 C 0.2439(5) 0.6047(5) 0.2654(2) 0.0418(12) Uani 1 d . . .
N15 N -0.2205(5) 0.8072(6) 0.2099(2) 0.0548(13) Uani 1 d . . .
C47 C -0.1220(6) 0.7932(5) 0.2233(2) 0.0403(12) Uani 1 d . . .
N16 N 0.1702(6) 0.8583(6) 0.3525(3) 0.0635(15) Uani 1 d . . .
C48 C 0.1329(6) 0.8304(6) 0.3162(2) 0.0424(12) Uani 1 d . . .
O1W O 0.5535(5) 0.0912(6) 0.4038(3) 0.0843(17) Uani 1 d . . .
O2W O 0.4187(7) 0.2437(7) 0.3080(4) 0.122(3) Uani 1 d . . .
O3W O 0.4454(7) 0.9839(7) 0.1183(4) 0.117(3) Uani 1 d . . .
O4W O -0.4515(8) 1.0578(9) 0.2053(4) 0.143(4) Uani 1 d . . .
O5W O 0.4633(10) 0.9162(8) 0.4744(4) 0.154(4) Uani 1 d . . .
C1S C 0.3002(12) 0.8310(16) 0.4528(5) 0.129(5) Uani 1 d . . .
O1S O 0.176(3) 0.908(3) 0.4861(17) 0.49(2) Uani 1 d . . .

loop_
_atom_site_aniso_label
_atom_site_aniso_U_11
_atom_site_aniso_U_22
_atom_site_aniso_U_33
_atom_site_aniso_U_23
_atom_site_aniso_U_13
_atom_site_aniso_U_12
Mo1 0.0320(2) 0.0284(2) 0.0295(2) 0.00544(15) -0.00413(15) -0.01211(17)
Cu1 0.0350(3) 0.0319(3) 0.0357(3) 0.0068(2) -0.0056(2) -0.0146(3)
Cu2 0.0590(4) 0.0298(3) 0.0339(3) 0.0035(3) -0.0092(3) -0.0159(3)
N1 0.036(2) 0.038(2) 0.040(2) 0.0055(19) -0.0062(18) -0.0179(19)
N2 0.041(2) 0.035(2) 0.048(3) -0.003(2) -0.004(2) -0.017(2)
C1 0.048(3) 0.039(3) 0.046(3) 0.009(2) -0.010(2) -0.019(3)
C2 0.045(3) 0.039(3) 0.058(4) 0.011(3) -0.012(3) -0.015(3)
C3 0.037(3) 0.069(4) 0.062(4) 0.016(3) -0.013(3) -0.020(3)
C4 0.035(3) 0.054(4) 0.055(3) 0.001(3) -0.010(2) -0.021(3)
C5 0.039(3) 0.048(3) 0.039(3) 0.002(2) -0.001(2) -0.024(2)
C6 0.039(3) 0.045(3) 0.042(3) -0.007(2) 0.005(2) -0.024(2)
C7 0.046(3) 0.062(4) 0.054(3) -0.012(3) 0.003(3) -0.030(3)
C8 0.063(4) 0.067(5) 0.071(4) -0.030(4) 0.012(4) -0.041(4)
C9 0.065(4) 0.045(4) 0.074(5) -0.011(3) 0.003(4) -0.028(3)
C10 0.050(3) 0.034(3) 0.063(4) -0.005(3) -0.003(3) -0.016(3)
N3 0.038(2) 0.037(2) 0.040(2) 0.0039(19) -0.0028(18) -0.0146(19)
N4 0.034(2) 0.035(2) 0.039(2) 0.0060(18) -0.0057(18) -0.0125(19)
C11 0.038(3) 0.051(4) 0.048(3) 0.003(3) -0.001(2) -0.013(3)
C12 0.041(3) 0.054(4) 0.055(4) -0.005(3) 0.008(3) -0.010(3)
C13 0.058(4) 0.074(5) 0.043(3) 0.003(3) 0.010(3) -0.025(4)
C14 0.048(3) 0.065(4) 0.039(3) 0.007(3) 0.001(3) -0.018(3)
C15 0.039(3) 0.035(3) 0.037(3) 0.003(2) -0.006(2) -0.016(2)
C16 0.040(3) 0.034(3) 0.038(3) 0.005(2) -0.008(2) -0.014(2)
C17 0.053(3) 0.045(3) 0.040(3) 0.007(2) -0.012(3) -0.017(3)
C18 0.049(3) 0.047(3) 0.055(4) 0.010(3) -0.016(3) -0.012(3)
C19 0.039(3) 0.052(4) 0.065(4) 0.002(3) -0.011(3) -0.008(3)
C20 0.042(3) 0.045(3) 0.044(3) 0.005(2) -0.004(2) -0.015(3)
N5 0.057(3) 0.038(3) 0.042(2) 0.003(2) -0.012(2) -0.018(2)
N6 0.062(3) 0.038(3) 0.038(2) 0.001(2) -0.006(2) -0.017(2)
C21 0.068(4) 0.053(4) 0.047(3) 0.003(3) -0.011(3) -0.020(3)
C22 0.066(5) 0.072(5) 0.071(5) -0.007(4) -0.012(4) -0.027(4)
C23 0.081(5) 0.066(5) 0.061(4) 0.005(4) -0.030(4) -0.030(4)
C24 0.077(5) 0.046(4) 0.043(3) 0.003(3) -0.019(3) -0.020(3)
C25 0.063(4) 0.029(3) 0.034(3) 0.002(2) -0.013(2) -0.010(3)
C26 0.062(4) 0.035(3) 0.035(3) 0.004(2) -0.006(2) -0.019(3)
C27 0.069(4) 0.053(4) 0.036(3) 0.003(3) -0.006(3) -0.015(3)
C28 0.068(5) 0.082(5) 0.045(4) 0.000(3) 0.002(3) -0.028(4)
C29 0.081(6) 0.102(7) 0.059(4) -0.001(4) 0.003(4) -0.049(5)
C30 0.070(4) 0.070(5) 0.049(4) 0.000(3) -0.006(3) -0.037(4)
N7 0.069(4) 0.036(3) 0.051(3) 0.003(2) -0.018(3) -0.012(2)
N8 0.059(3) 0.039(3) 0.037(2) -0.002(2) -0.007(2) -0.023(2)
C31 0.082(5) 0.050(4) 0.080(5) -0.002(4) -0.028(4) -0.006(4)
C32 0.096(7) 0.049(5) 0.114(8) 0.001(5) -0.033(6) 0.010(5)
C33 0.103(7) 0.034(4) 0.094(6) 0.000(4) -0.018(5) 0.000(4)
C34 0.100(6) 0.039(4) 0.061(4) -0.012(3) 0.005(4) -0.023(4)
C35 0.077(4) 0.031(3) 0.043(3) -0.001(2) 0.004(3) -0.018(3)
C36 0.060(4) 0.042(3) 0.040(3) -0.006(2) 0.008(3) -0.027(3)
C37 0.070(5) 0.055(4) 0.066(4) -0.020(3) 0.006(4) -0.036(4)
C38 0.083(6) 0.095(6) 0.070(5) -0.030(5) 0.003(4) -0.058(5)
C39 0.070(5) 0.069(5) 0.062(4) -0.012(4) -0.010(4) -0.030(4)
C40 0.064(4) 0.055(4) 0.049(3) -0.002(3) -0.007(3) -0.027(3)
N9 0.036(2) 0.035(2) 0.041(2) 0.0062(19) -0.0044(18) -0.0138(19)
N10 0.052(3) 0.033(2) 0.040(2) 0.0087(19) -0.009(2) -0.016(2)
C41 0.037(3) 0.030(2) 0.035(2) 0.006(2) -0.006(2) -0.016(2)
C42 0.043(3) 0.036(3) 0.032(2) 0.001(2) -0.001(2) -0.020(2)
N11 0.043(3) 0.059(3) 0.063(3) 0.017(3) -0.003(2) -0.022(3)
C43 0.036(3) 0.037(3) 0.047(3) 0.007(2) -0.006(2) -0.012(2)
N12 0.055(3) 0.043(3) 0.054(3) -0.003(2) 0.001(2) -0.023(2)
C44 0.037(3) 0.033(3) 0.038(3) 0.004(2) -0.001(2) -0.015(2)
N13 0.080(4) 0.051(3) 0.055(3) -0.007(3) -0.007(3) -0.011(3)
C45 0.052(3) 0.032(3) 0.035(3) 0.001(2) -0.004(2) -0.009(2)
N14 0.044(3) 0.048(3) 0.058(3) 0.009(2) -0.014(2) -0.011(2)
C46 0.039(3) 0.037(3) 0.043(3) 0.006(2) -0.005(2) -0.014(2)
N15 0.052(3) 0.076(4) 0.041(3) -0.002(3) -0.008(2) -0.033(3)
C47 0.049(3) 0.041(3) 0.028(2) 0.003(2) -0.004(2) -0.020(3)
N16 0.058(3) 0.081(4) 0.060(3) -0.010(3) -0.012(3) -0.035(3)
C48 0.038(3) 0.048(3) 0.039(3) 0.002(2) -0.005(2) -0.019(2)
O1W 0.056(3) 0.090(4) 0.073(3) -0.015(3) -0.002(3) -0.003(3)
O2W 0.096(5) 0.115(6) 0.146(7) 0.036(5) -0.055(5) -0.037(4)
O3W 0.085(5) 0.117(6) 0.135(6) 0.027(5) 0.003(4) -0.049(4)
O4W 0.096(5) 0.159(8) 0.124(6) 0.045(6) -0.018(5) -0.027(5)
O5W 0.161(8) 0.115(7) 0.110(6) 0.000(5) -0.007(6) 0.000(6)
C1S 0.094(8) 0.203(15) 0.091(7) -0.038(8) -0.030(6) -0.053(9)
O1S 0.34(3) 0.55(4) 0.68(5) -0.43(4) 0.07(3) -0.22(3)

loop_
_atom_type_symbol
_atom_type_description
_atom_type_scat_dispersion_real
_atom_type_scat_dispersion_imag
_atom_type_scat_source
C C 0.0033 0.0016 'International Tables Vol C Tables 4.2.6.8 and 6.1.1.4'
H H 0.0000 0.0000 'International Tables Vol C Tables 4.2.6.8 and 6.1.1.4'
N N 0.0061 0.0033 'International Tables Vol C Tables 4.2.6.8 and 6.1.1.4'
O O 0.0106 0.0060 'International Tables Vol C Tables 4.2.6.8 and 6.1.1.4'
Cu Cu 0.3201 1.2651 'International Tables Vol C Tables 4.2.6.8 and 6.1.1.4'
Mo Mo -1.6832 0.6857 'International Tables Vol C Tables 4.2.6.8 and 6.1.1.4'

loop_
_geom_angle_atom_site_label_1
_geom_angle_atom_site_label_2
_geom_angle_atom_site_label_3
_geom_angle
_geom_angle_site_symmetry_1
_geom_angle_site_symmetry_3
_geom_angle_publ_flag
C41 Mo1 C42 144.6(2) . . ?
C41 Mo1 C45 95.7(2) . . ?
C42 Mo1 C45 93.6(2) . . ?
C41 Mo1 C48 95.0(2) . . ?
C42 Mo1 C48 95.6(2) . . ?
C45 Mo1 C48 147.0(2) . . ?
C41 Mo1 C43 145.5(2) . . ?
C42 Mo1 C43 70.0(2) . . ?
C45 Mo1 C43 77.8(2) . . ?
C48 Mo1 C43 75.7(2) . . ?
C41 Mo1 C44 74.8(2) . . ?
C42 Mo1 C44 77.24(19) . . ?
C45 Mo1 C44 142.8(2) . . ?
C48 Mo1 C44 70.2(2) . . ?
C43 Mo1 C44 129.4(2) . . ?
C41 Mo1 C47 75.86(19) . . ?
C42 Mo1 C47 75.0(2) . . ?
C45 Mo1 C47 71.2(2) . . ?
C48 Mo1 C47 141.8(2) . . ?
C43 Mo1 C47 131.0(2) . . ?
C44 Mo1 C47 71.6(2) . . ?
C41 Mo1 C46 71.2(2) . . ?
C42 Mo1 C46 144.1(2) . . ?
C45 Mo1 C46 74.8(2) . . ?
C48 Mo1 C46 79.4(2) . . ?
C43 Mo1 C46 74.4(2) . . ?
C44 Mo1 C46 131.5(2) . . ?
C47 Mo1 C46 129.2(2) . . ?
N9 Cu1 N4 95.08(18) . . ?
N9 Cu1 N1 90.83(18) . . ?
N4 Cu1 N1 174.04(18) . . ?
N9 Cu1 N3 145.2(2) . . ?
N4 Cu1 N3 80.51(18) . . ?
N1 Cu1 N3 94.19(18) . . ?
N9 Cu1 N2 111.61(19) . . ?
N4 Cu1 N2 99.10(19) . . ?
N1 Cu1 N2 79.36(18) . . ?
N3 Cu1 N2 103.20(19) . . ?
N10 Cu2 N8 93.1(2) . . ?
N10 Cu2 N5 94.3(2) . . ?
N8 Cu2 N5 172.5(2) . . ?
N10 Cu2 N7 131.9(2) . . ?
N8 Cu2 N7 80.2(2) . . ?
N5 Cu2 N7 95.6(2) . . ?
N10 Cu2 N6 117.3(2) . . ?
N8 Cu2 N6 96.1(2) . . ?
N5 Cu2 N6 79.6(2) . . ?
N7 Cu2 N6 110.9(2) . . ?
C1 N1 C5 120.0(5) . . ?
C1 N1 Cu1 122.8(4) . . ?
C5 N1 Cu1 117.1(4) . . ?
C10 N2 C6 119.8(5) . . ?
C10 N2 Cu1 127.9(4) . . ?
C6 N2 Cu1 112.3(4) . . ?
N1 C1 C2 122.1(6) . . ?
C3 C2 C1 118.4(6) . . ?
C2 C3 C4 120.0(6) . . ?
C3 C4 C5 119.4(6) . . ?
N1 C5 C4 120.0(6) . . ?
N1 C5 C6 115.1(5) . . ?
C4 C5 C6 124.9(5) . . ?
N2 C6 C7 120.8(6) . . ?
N2 C6 C5 115.9(5) . . ?
C7 C6 C5 123.3(5) . . ?
C6 C7 C8 118.7(6) . . ?
C9 C8 C7 119.7(6) . . ?
C8 C9 C10 118.3(6) . . ?
N2 C10 C9 122.6(6) . . ?
C11 N3 C15 118.2(5) . . ?
C11 N3 Cu1 128.3(4) . . ?
C15 N3 Cu1 113.5(3) . . ?
C16 N4 C20 119.6(4) . . ?
C16 N4 Cu1 116.3(3) . . ?
C20 N4 Cu1 123.8(4) . . ?
N3 C11 C12 123.0(6) . . ?
C13 C12 C11 118.7(6) . . ?
C14 C13 C12 119.3(6) . . ?
C13 C14 C15 119.9(6) . . ?
N3 C15 C14 121.0(5) . . ?
N3 C15 C16 114.8(4) . . ?
C14 C15 C16 124.2(5) . . ?
N4 C16 C17 121.5(5) . . ?
N4 C16 C15 114.5(4) . . ?
C17 C16 C15 124.1(5) . . ?
C18 C17 C16 119.1(5) . . ?
C19 C18 C17 119.8(5) . . ?
C18 C19 C20 118.3(6) . . ?
N4 C20 C19 121.7(5) . . ?
C21 N5 C25 119.9(6) . . ?
C21 N5 Cu2 123.6(4) . . ?
C25 N5 Cu2 116.4(4) . . ?
C30 N6 C26 118.1(6) . . ?
C30 N6 Cu2 128.6(5) . . ?
C26 N6 Cu2 113.2(4) . . ?
N5 C21 C22 122.3(7) . . ?
C21 C22 C23 118.3(8) . . ?
C24 C23 C22 119.6(7) . . ?
C23 C24 C25 120.2(7) . . ?
N5 C25 C24 119.6(6) . . ?
N5 C25 C26 115.4(5) . . ?
C24 C25 C26 125.0(6) . . ?
N6 C26 C27 121.3(6) . . ?
N6 C26 C25 114.8(5) . . ?
C27 C26 C25 123.9(6) . . ?
C28 C27 C26 119.6(7) . . ?
C29 C28 C27 119.9(7) . . ?
C28 C29 C30 117.4(8) . . ?
N6 C30 C29 123.6(7) . . ?
C31 N7 C35 118.0(6) . . ?
C31 N7 Cu2 128.4(5) . . ?
C35 N7 Cu2 113.5(4) . . ?
C40 N8 C36 119.5(6) . . ?
C40 N8 Cu2 124.9(4) . . ?
C36 N8 Cu2 115.5(4) . . ?
N7 C31 C32 121.9(9) . . ?
C33 C32 C31 119.6(9) . . ?
C34 C33 C32 118.8(8) . . ?
C33 C34 C35 120.6(8) . . ?
N7 C35 C34 120.8(7) . . ?
N7 C35 C36 114.7(5) . . ?
C34 C35 C36 124.4(7) . . ?
N8 C36 C37 121.0(6) . . ?
N8 C36 C35 115.1(6) . . ?
C37 C36 C35 123.9(6) . . ?
C36 C37 C38 119.2(7) . . ?
C37 C38 C39 121.1(7) . . ?
C38 C39 C40 116.6(7) . . ?
N8 C40 C39 122.6(7) . . ?
C41 N9 Cu1 161.3(4) . . ?
C42 N10 Cu2 166.6(5) . . ?
N9 C41 Mo1 175.4(4) . . ?
N10 C42 Mo1 178.0(5) . . ?
N11 C43 Mo1 176.6(5) . . ?
N12 C44 Mo1 177.7(5) . . ?
N13 C45 Mo1 178.1(5) . . ?
N14 C46 Mo1 177.5(6) . . ?
N15 C47 Mo1 177.7(5) . . ?
N16 C48 Mo1 177.8(5) . . ?

loop_
_geom_bond_atom_site_label_1
_geom_bond_atom_site_label_2
_geom_bond_distance
_geom_bond_site_symmetry_2
_geom_bond_publ_flag
Mo1 C41 2.136(5) . ?
Mo1 C42 2.149(5) . ?
Mo1 C45 2.151(6) . ?
Mo1 C48 2.151(6) . ?
Mo1 C43 2.162(6) . ?
Mo1 C44 2.161(5) . ?
Mo1 C47 2.170(6) . ?
Mo1 C46 2.178(5) . ?
Cu1 N9 1.963(4) . ?
Cu1 N4 1.986(4) . ?
Cu1 N1 1.994(4) . ?
Cu1 N3 2.042(4) . ?
Cu1 N2 2.153(5) . ?
Cu2 N10 1.973(4) . ?
Cu2 N8 1.988(5) . ?
Cu2 N5 1.992(5) . ?
Cu2 N7 2.061(5) . ?
Cu2 N6 2.105(5) . ?
N1 C1 1.324(7) . ?
N1 C5 1.357(7) . ?
N2 C10 1.313(7) . ?
N2 C6 1.333(7) . ?
C1 C2 1.381(8) . ?
C2 C3 1.370(10) . ?
C3 C4 1.372(9) . ?
C4 C5 1.385(8) . ?
C5 C6 1.493(8) . ?
C6 C7 1.385(8) . ?
C7 C8 1.396(10) . ?
C8 C9 1.340(10) . ?
C9 C10 1.396(9) . ?
N3 C11 1.346(7) . ?
N3 C15 1.358(7) . ?
N4 C16 1.335(7) . ?
N4 C20 1.346(7) . ?
C11 C12 1.379(8) . ?
C12 C13 1.379(9) . ?
C13 C14 1.370(9) . ?
C14 C15 1.393(8) . ?
C15 C16 1.480(7) . ?
C16 C17 1.385(7) . ?
C17 C18 1.385(9) . ?
C18 C19 1.373(9) . ?
C19 C20 1.396(8) . ?
N5 C21 1.329(9) . ?
N5 C25 1.350(7) . ?
N6 C30 1.313(9) . ?
N6 C26 1.346(8) . ?
C21 C22 1.360(10) . ?
C22 C23 1.380(11) . ?
C23 C24 1.350(11) . ?
C24 C25 1.384(9) . ?
C25 C26 1.479(9) . ?
C26 C27 1.388(8) . ?
C27 C28 1.375(11) . ?
C28 C29 1.347(11) . ?
C29 C30 1.416(10) . ?
N7 C31 1.342(9) . ?
N7 C35 1.346(9) . ?
N8 C40 1.326(8) . ?
N8 C36 1.354(8) . ?
C31 C32 1.389(11) . ?
C32 C33 1.358(14) . ?
C33 C34 1.343(12) . ?
C34 C35 1.395(9) . ?
C35 C36 1.472(9) . ?
C36 C37 1.364(9) . ?
C37 C38 1.364(11) . ?
C38 C39 1.379(11) . ?
C39 C40 1.393(10) . ?
N9 C41 1.153(6) . ?
N10 C42 1.150(7) . ?
N11 C43 1.162(7) . ?
N12 C44 1.153(7) . ?
N13 C45 1.131(8) . ?
N14 C46 1.149(7) . ?
N15 C47 1.139(7) . ?
N16 C48 1.150(8) . ?
C1S O1S 1.44(2) . ?
